data_4113774
loop_
_publ_author_name
'Jorge Becerril'
'Michael Bolte'
'M. Isabel Burguete'
'Francisco Galindo'
'Enrique Garc\'ia-Espa\~na'
'Santiago V. Luis'
'Juan F. Miravet'

_publ_section_title
;
 Efficient Macrocyclization of U-Turn Preorganized Peptidomimetics: The
 Role of Intramolecular H-Bond and Solvophobic Effects
;
_journal_name_full 'Journal of the American Chemical Society'
_journal_page_first 6677
_journal_page_last 6686
_journal_paper_doi 10.1021/ja0284759
_journal_volume 125
_journal_year 2003
_chemical_formula_sum 'C20 H32 N4 O2'
_chemical_formula_weight 360.50
_chemical_name_systematic
; 
 ? 
;
_space_group_IT_number 4
_symmetry_cell_setting monoclinic
_symmetry_space_group_name_Hall 'P 2yb'
_symmetry_space_group_name_H-M 'P 1 21 1'
_atom_sites_solution_hydrogens geom
_atom_sites_solution_primary direct
_atom_sites_solution_secondary difmap
_audit_creation_method SHELXL-97
_cell_angle_alpha 90.00
_cell_angle_beta 92.105(5)
_cell_angle_gamma 90.00
_cell_formula_units_Z 4
_cell_length_a 10.1580(6)
_cell_length_b 18.8852(15)
_cell_length_c 10.8306(6)
_cell_measurement_temperature 100(2)
_cell_volume 2076.3(2)
_computing_structure_refinement 'SHELXL-97 (Sheldrick, 1997)'
_computing_structure_solution 'SHELXS-97 (Sheldrick, 1990)'
_diffrn_ambient_temperature 100(2)
_diffrn_measured_fraction_theta_full 0.988
_diffrn_measured_fraction_theta_max 0.988
_diffrn_radiation_monochromator graphite
_diffrn_radiation_source 'fine-focus sealed tube'
_diffrn_radiation_type MoK\a
_diffrn_radiation_wavelength 0.71073
_diffrn_reflns_av_R_equivalents 0.0471
_diffrn_reflns_av_sigmaI/netI 0.0683
_diffrn_reflns_limit_h_max 12
_diffrn_reflns_limit_h_min -11
_diffrn_reflns_limit_k_max 23
_diffrn_reflns_limit_k_min -24
_diffrn_reflns_limit_l_max 12
_diffrn_reflns_limit_l_min -13
_diffrn_reflns_number 20452
_diffrn_reflns_theta_full 26.93
_diffrn_reflns_theta_max 26.93
_diffrn_reflns_theta_min 1.88
_exptl_absorpt_coefficient_mu 0.076
_exptl_absorpt_correction_T_max 0.9925
_exptl_absorpt_correction_T_min 0.9631
_exptl_crystal_colour colourless
_exptl_crystal_density_diffrn 1.153
_exptl_crystal_description needle
_exptl_crystal_F_000 784
_exptl_crystal_size_max 0.50
_exptl_crystal_size_mid 0.20
_exptl_crystal_size_min 0.10
_refine_diff_density_max 0.162
_refine_diff_density_min -0.140
_refine_diff_density_rms 0.037
_refine_ls_abs_structure_details 'Flack H D (1983), Acta Cryst. A39, 876-881'
_refine_ls_abs_structure_Flack -0.9(7)
_refine_ls_extinction_coef 0.0069(4)
_refine_ls_extinction_expression Fc^*^=kFc[1+0.001xFc^2^\l^3^/sin(2\q)]^-1/4^
_refine_ls_extinction_method SHELXL
_refine_ls_goodness_of_fit_ref 0.913
_refine_ls_hydrogen_treatment mixed
_refine_ls_matrix_type full
_refine_ls_number_parameters 502
_refine_ls_number_reflns 8830
_refine_ls_number_restraints 1
_refine_ls_restrained_S_all 0.913
_refine_ls_R_factor_all 0.0530
_refine_ls_R_factor_gt 0.0380
_refine_ls_shift/su_max 0.000
_refine_ls_shift/su_mean 0.000
_refine_ls_structure_factor_coef Fsqd
_refine_ls_weighting_details 'calc w=1/[\s^2^(Fo^2^)+(0.0247P)^2^+0.0000P] where P=(Fo^2^+2Fc^2^)/3'
_refine_ls_weighting_scheme calc
_refine_ls_wR_factor_gt 0.0659
_refine_ls_wR_factor_ref 0.0690
_reflns_number_gt 7027
_reflns_number_total 8830
_reflns_threshold_expression >2sigma(I)
_cod_data_source_file ja0284759si20021216_125949.cif
_cod_data_source_block jb12
_cod_database_code 4113774

loop_
_symmetry_equiv_pos_as_xyz
'x, y, z'
'-x, y+1/2, -z'

loop_
_atom_site_label
_atom_site_type_symbol
_atom_site_fract_x
_atom_site_fract_y
_atom_site_fract_z
_atom_site_U_iso_or_equiv
_atom_site_adp_type
_atom_site_occupancy
_atom_site_symmetry_multiplicity
_atom_site_calc_flag
_atom_site_refinement_flags
C1 C 0.99595(18) 0.21168(9) 0.53557(16) 0.0195(4) Uani 1 1 d .
C2 C 0.94452(19) 0.15907(9) 0.60925(17) 0.0216(4) Uani 1 1 d .
H2 H 0.9637 0.1109 0.5923 0.026 Uiso 1 1 calc R
C3 C 0.8654(2) 0.17546(9) 0.70748(17) 0.0233(4) Uani 1 1 d .
H3 H 0.8312 0.1384 0.7562 0.028 Uiso 1 1 calc R
C4 C 0.83585(18) 0.24548(9) 0.73505(16) 0.0194(4) Uani 1 1 d .
C5 C 0.8913(2) 0.29838(9) 0.66404(18) 0.0262(4) Uani 1 1 d .
H5 H 0.8750 0.3466 0.6831 0.031 Uiso 1 1 calc R
C6 C 0.9698(2) 0.28198(10) 0.56630(19) 0.0276(4) Uani 1 1 d .
H6 H 1.0065 0.3191 0.5194 0.033 Uiso 1 1 calc R
C7 C 0.74076(19) 0.26438(9) 0.83421(17) 0.0223(4) Uani 1 1 d .
H7A H 0.7157 0.2211 0.8793 0.027 Uiso 1 1 calc R
H7B H 0.7836 0.2975 0.8941 0.027 Uiso 1 1 calc R
N8 N 0.62235(16) 0.29762(8) 0.77753(15) 0.0210(3) Uani 1 1 d .
H8 H 0.574(2) 0.3153(12) 0.835(2) 0.034(6) Uiso 1 1 d .
C9 C 0.54099(17) 0.24906(9) 0.69856(16) 0.0185(4) Uani 1 1 d .
H9 H 0.5917 0.2043 0.6877 0.022 Uiso 1 1 calc R
C10 C 0.51841(18) 0.28322(9) 0.57155(17) 0.0202(4) Uani 1 1 d .
O10 O 0.46927(15) 0.34292(6) 0.55982(12) 0.0269(3) Uani 1 1 d .
N11 N 0.55140(16) 0.24449(8) 0.47464(14) 0.0205(3) Uani 1 1 d .
H11 H 0.5799(19) 0.2035(10) 0.4818(17) 0.014(5) Uiso 1 1 d .
C12 C 0.5292(2) 0.27043(9) 0.34786(17) 0.0231(4) Uani 1 1 d .
H12A H 0.5704 0.3176 0.3398 0.028 Uiso 1 1 calc R
H12B H 0.4334 0.2756 0.3299 0.028 Uiso 1 1 calc R
C13 C 0.5871(2) 0.21974(10) 0.25494(17) 0.0238(4) Uani 1 1 d .
H13A H 0.5463 0.1725 0.2644 0.029 Uiso 1 1 calc R
H13B H 0.5645 0.2368 0.1704 0.029 Uiso 1 1 calc R
N14 N 0.72892(17) 0.21274(8) 0.26929(14) 0.0213(3) Uani 1 1 d .
H14 H 0.759(2) 0.1840(12) 0.315(2) 0.031(6) Uiso 1 1 d .
C15 C 0.8108(2) 0.25906(9) 0.21830(16) 0.0212(4) Uani 1 1 d .
O15 O 0.77107(14) 0.31009(7) 0.15567(12) 0.0289(3) Uani 1 1 d .
C16 C 0.95913(19) 0.24683(9) 0.24234(16) 0.0220(4) Uani 1 1 d .
H16 H 0.9923 0.2872 0.2944 0.026 Uiso 1 1 calc R
N17 N 0.98899(17) 0.18141(8) 0.31247(14) 0.0208(3) Uani 1 1 d .
H17 H 1.026(2) 0.1524(10) 0.2653(18) 0.016(5) Uiso 1 1 d .
C18 C 1.07461(19) 0.19190(10) 0.42472(17) 0.0229(4) Uani 1 1 d .
H18A H 1.1392 0.2298 0.4091 0.027 Uiso 1 1 calc R
H18B H 1.1242 0.1478 0.4429 0.027 Uiso 1 1 calc R
C19 C 1.0300(2) 0.25132(11) 0.1183(2) 0.0352(5) Uani 1 1 d .
H19 H 1.0011 0.2961 0.0763 0.042 Uiso 1 1 calc R
C20 C 1.1791(2) 0.25485(12) 0.1386(2) 0.0457(6) Uani 1 1 d .
H20A H 1.2020 0.2947 0.1933 0.069 Uiso 1 1 calc R
H20B H 1.2203 0.2615 0.0591 0.069 Uiso 1 1 calc R
H20C H 1.2109 0.2106 0.1765 0.069 Uiso 1 1 calc R
C21 C 0.9900(3) 0.18961(12) 0.03339(19) 0.0437(6) Uani 1 1 d .
H21A H 0.8939 0.1886 0.0217 0.066 Uiso 1 1 calc R
H21B H 1.0203 0.1450 0.0709 0.066 Uiso 1 1 calc R
H21C H 1.0302 0.1957 -0.0468 0.066 Uiso 1 1 calc R
C22 C 0.40875(19) 0.23015(9) 0.75428(17) 0.0223(4) Uani 1 1 d .
H22 H 0.3612 0.2752 0.7719 0.027 Uiso 1 1 calc R
C23 C 0.3229(2) 0.18639(11) 0.6636(2) 0.0324(5) Uani 1 1 d .
H23A H 0.3099 0.2126 0.5860 0.049 Uiso 1 1 calc R
H23B H 0.2373 0.1773 0.6994 0.049 Uiso 1 1 calc R
H23C H 0.3666 0.1413 0.6474 0.049 Uiso 1 1 calc R
C24 C 0.4297(2) 0.18964(10) 0.87592(19) 0.0296(4) Uani 1 1 d .
H24A H 0.4849 0.2179 0.9334 0.044 Uiso 1 1 calc R
H24B H 0.4735 0.1445 0.8600 0.044 Uiso 1 1 calc R
H24C H 0.3443 0.1807 0.9121 0.044 Uiso 1 1 calc R
C1A C 0.41761(18) 0.45149(9) 0.97516(16) 0.0202(4) Uani 1 1 d .
C2A C 0.34548(19) 0.39489(9) 0.92529(17) 0.0231(4) Uani 1 1 d .
H2A H 0.3671 0.3480 0.9507 0.028 Uiso 1 1 calc R
C3A C 0.24270(19) 0.40558(9) 0.83932(17) 0.0222(4) Uani 1 1 d .
H3A H 0.1959 0.3660 0.8061 0.027 Uiso 1 1 calc R
C4A C 0.20720(18) 0.47380(9) 0.80091(16) 0.0193(4) Uani 1 1 d .
C5A C 0.2768(2) 0.53038(9) 0.85302(17) 0.0239(4) Uani 1 1 d .
H5A H 0.2537 0.5773 0.8293 0.029 Uiso 1 1 calc R
C6A C 0.3796(2) 0.51970(9) 0.93904(17) 0.0246(4) Uani 1 1 d .
H6A H 0.4247 0.5594 0.9739 0.030 Uiso 1 1 calc R
C7A C 0.09591(18) 0.48448(9) 0.70561(16) 0.0202(4) Uani 1 1 d .
H7A1 H 0.0551 0.4378 0.6877 0.024 Uiso 1 1 calc R
H7A2 H 0.0281 0.5145 0.7429 0.024 Uiso 1 1 calc R
N8A N 0.13104(15) 0.51676(7) 0.58757(13) 0.0184(3) Uani 1 1 d .
H8A H 0.147(2) 0.5655(12) 0.599(2) 0.032(6) Uiso 1 1 d .
C9A C 0.24686(18) 0.48622(8) 0.53010(15) 0.0171(3) Uani 1 1 d .
H9A H 0.2625 0.4377 0.5646 0.021 Uiso 1 1 calc R
C10A C 0.37091(18) 0.53045(8) 0.55375(15) 0.0176(4) Uani 1 1 d .
O10A O 0.36573(13) 0.59637(6) 0.54789(12) 0.0223(3) Uani 1 1 d .
N11A N 0.48253(15) 0.49422(8) 0.57400(14) 0.0191(3) Uani 1 1 d .
H11A H 0.480(2) 0.4494(11) 0.5779(18) 0.020(5) Uiso 1 1 d .
C12A C 0.61206(18) 0.52709(9) 0.57288(17) 0.0220(4) Uani 1 1 d .
H12C H 0.6118 0.5710 0.6228 0.026 Uiso 1 1 calc R
H12D H 0.6323 0.5401 0.4871 0.026 Uiso 1 1 calc R
C13A C 0.71798(18) 0.47709(9) 0.62493(15) 0.0206(4) Uani 1 1 d .
H13C H 0.7104 0.4311 0.5815 0.025 Uiso 1 1 calc R
H13D H 0.8058 0.4971 0.6088 0.025 Uiso 1 1 calc R
N14A N 0.70819(15) 0.46525(7) 0.75753(13) 0.0192(3) Uani 1 1 d .
H14A H 0.666(2) 0.4256(12) 0.786(2) 0.035(6) Uiso 1 1 d .
C15A C 0.74900(18) 0.51466(8) 0.83929(16) 0.0195(4) Uani 1 1 d .
O15A O 0.80220(13) 0.57052(6) 0.80793(12) 0.0239(3) Uani 1 1 d .
C16A C 0.7231(2) 0.50039(8) 0.97577(16) 0.0206(4) Uani 1 1 d .
H16A H 0.6600 0.5377 1.0019 0.025 Uiso 1 1 calc R
N17A N 0.65807(16) 0.43175(7) 0.99593(14) 0.0189(3) Uani 1 1 d .
H17A H 0.713(2) 0.4057(10) 1.0353(18) 0.017(5) Uiso 1 1 d .
C18A C 0.53361(19) 0.43739(10) 1.06289(17) 0.0229(4) Uani 1 1 d .
H18C H 0.5414 0.4763 1.1240 0.027 Uiso 1 1 calc R
H18D H 0.5186 0.3928 1.1083 0.027 Uiso 1 1 calc R
C19A C 0.8501(2) 0.51096(10) 1.05539(18) 0.0289(4) Uani 1 1 d .
H19A H 0.8854 0.5590 1.0362 0.035 Uiso 1 1 calc R
C20A C 0.8224(3) 0.50931(11) 1.19349(19) 0.0371(5) Uani 1 1 d .
H20D H 0.7547 0.5445 1.2113 0.056 Uiso 1 1 calc R
H20E H 0.9034 0.5204 1.2415 0.056 Uiso 1 1 calc R
H20F H 0.7914 0.4621 1.2160 0.056 Uiso 1 1 calc R
C21A C 0.9554(2) 0.45676(12) 1.0238(2) 0.0360(5) Uani 1 1 d .
H21D H 0.9713 0.4589 0.9352 0.054 Uiso 1 1 calc R
H21E H 0.9252 0.4092 1.0452 0.054 Uiso 1 1 calc R
H21F H 1.0373 0.4675 1.0708 0.054 Uiso 1 1 calc R
C22A C 0.21901(18) 0.47996(9) 0.38813(15) 0.0188(4) Uani 1 1 d .
H22A H 0.1820 0.5261 0.3579 0.023 Uiso 1 1 calc R
C23A C 0.3417(2) 0.46366(11) 0.31526(17) 0.0279(4) Uani 1 1 d .
H23D H 0.4078 0.5007 0.3309 0.042 Uiso 1 1 calc R
H23E H 0.3178 0.4621 0.2268 0.042 Uiso 1 1 calc R
H23F H 0.3780 0.4177 0.3415 0.042 Uiso 1 1 calc R
C24A C 0.1149(2) 0.42299(10) 0.36446(17) 0.0259(4) Uani 1 1 d .
H24D H 0.0367 0.4341 0.4112 0.039 Uiso 1 1 calc R
H24E H 0.1502 0.3769 0.3909 0.039 Uiso 1 1 calc R
H24F H 0.0908 0.4214 0.2760 0.039 Uiso 1 1 calc R

loop_
_atom_site_aniso_label
_atom_site_aniso_U_11
_atom_site_aniso_U_22
_atom_site_aniso_U_33
_atom_site_aniso_U_23
_atom_site_aniso_U_13
_atom_site_aniso_U_12
C1 0.0128(10) 0.0251(9) 0.0205(9) -0.0002(7) -0.0016(7) -0.0014(7)
C2 0.0239(11) 0.0189(8) 0.0218(9) -0.0026(7) -0.0032(8) -0.0005(7)
C3 0.0270(11) 0.0224(9) 0.0205(9) 0.0030(7) -0.0010(8) -0.0062(7)
C4 0.0161(10) 0.0225(8) 0.0191(9) -0.0027(7) -0.0047(7) 0.0000(7)
C5 0.0273(12) 0.0182(9) 0.0333(11) 0.0003(8) 0.0033(9) 0.0044(8)
C6 0.0293(12) 0.0218(9) 0.0321(11) 0.0067(8) 0.0078(9) -0.0006(8)
C7 0.0244(11) 0.0234(9) 0.0192(9) -0.0007(7) -0.0002(8) -0.0011(7)
N8 0.0195(9) 0.0209(8) 0.0227(8) -0.0056(6) 0.0014(7) -0.0003(6)
C9 0.0210(10) 0.0130(7) 0.0214(9) -0.0028(7) -0.0017(7) 0.0004(7)
C10 0.0182(10) 0.0180(8) 0.0244(9) -0.0012(7) -0.0012(8) -0.0023(7)
O10 0.0348(9) 0.0162(6) 0.0296(7) -0.0004(5) -0.0016(6) 0.0048(5)
N11 0.0237(9) 0.0161(7) 0.0215(8) 0.0024(6) -0.0012(6) 0.0050(7)
C12 0.0254(11) 0.0229(9) 0.0210(9) 0.0025(7) -0.0024(8) 0.0053(7)
C13 0.0246(11) 0.0251(9) 0.0213(9) 0.0014(7) -0.0041(8) 0.0003(8)
N14 0.0256(10) 0.0193(7) 0.0188(8) 0.0042(6) -0.0025(7) 0.0041(7)
C15 0.0304(11) 0.0168(8) 0.0165(9) -0.0029(7) 0.0008(8) 0.0036(7)
O15 0.0334(9) 0.0235(7) 0.0300(7) 0.0089(6) 0.0019(6) 0.0060(6)
C16 0.0256(11) 0.0178(8) 0.0229(9) 0.0008(7) 0.0040(8) 0.0019(7)
N17 0.0259(10) 0.0170(7) 0.0193(8) 0.0003(6) 0.0000(7) 0.0051(6)
C18 0.0202(11) 0.0248(9) 0.0237(9) 0.0006(7) 0.0014(8) 0.0006(7)
C19 0.0431(14) 0.0307(10) 0.0328(11) 0.0122(9) 0.0156(10) 0.0166(10)
C20 0.0414(15) 0.0371(12) 0.0607(16) 0.0119(11) 0.0295(12) 0.0081(10)
C21 0.0587(17) 0.0541(14) 0.0186(10) 0.0023(9) 0.0027(10) 0.0325(12)
C22 0.0212(11) 0.0209(9) 0.0247(10) -0.0029(7) -0.0001(8) 0.0013(7)
C23 0.0256(12) 0.0372(11) 0.0341(11) -0.0017(9) -0.0019(9) -0.0105(9)
C24 0.0300(12) 0.0321(10) 0.0273(10) 0.0039(8) 0.0069(9) -0.0028(8)
C1A 0.0196(10) 0.0250(9) 0.0163(8) 0.0008(7) 0.0050(7) 0.0032(7)
C2A 0.0216(10) 0.0213(8) 0.0266(10) 0.0024(7) 0.0055(8) 0.0031(7)
C3A 0.0208(11) 0.0204(9) 0.0254(10) -0.0005(7) 0.0022(8) -0.0012(7)
C4A 0.0160(10) 0.0246(9) 0.0176(8) 0.0029(7) 0.0058(7) 0.0011(7)
C5A 0.0290(11) 0.0169(8) 0.0259(10) 0.0019(7) 0.0014(8) 0.0035(8)
C6A 0.0274(11) 0.0217(9) 0.0247(10) -0.0004(7) -0.0015(8) -0.0012(8)
C7A 0.0164(10) 0.0229(9) 0.0215(9) 0.0002(7) 0.0012(7) -0.0007(7)
N8A 0.0179(8) 0.0178(7) 0.0197(8) 0.0009(6) 0.0017(6) 0.0026(6)
C9A 0.0176(10) 0.0149(8) 0.0189(8) 0.0007(7) 0.0010(7) 0.0013(7)
C10A 0.0202(10) 0.0173(8) 0.0153(8) 0.0003(6) 0.0022(7) -0.0009(7)
O10A 0.0227(7) 0.0156(6) 0.0283(7) 0.0008(5) -0.0008(6) 0.0003(5)
N11A 0.0185(9) 0.0137(7) 0.0251(8) 0.0005(6) 0.0006(6) -0.0007(6)
C12A 0.0189(10) 0.0233(9) 0.0238(9) 0.0060(7) 0.0017(8) -0.0008(7)
C13A 0.0200(10) 0.0213(8) 0.0206(9) 0.0023(7) 0.0020(8) -0.0012(7)
N14A 0.0210(9) 0.0172(7) 0.0195(7) 0.0022(6) 0.0017(6) -0.0018(6)
C15A 0.0167(10) 0.0178(8) 0.0240(9) 0.0050(7) 0.0008(7) 0.0034(7)
O15A 0.0248(8) 0.0204(6) 0.0263(7) 0.0042(5) -0.0012(6) -0.0049(5)
C16A 0.0253(11) 0.0147(8) 0.0217(9) -0.0001(7) 0.0017(8) 0.0013(7)
N17A 0.0198(9) 0.0181(7) 0.0190(8) 0.0049(6) 0.0017(7) 0.0023(6)
C18A 0.0235(11) 0.0266(9) 0.0186(9) 0.0019(7) 0.0023(8) 0.0024(7)
C19A 0.0347(12) 0.0231(9) 0.0280(10) 0.0061(8) -0.0089(9) -0.0063(8)
C20A 0.0524(16) 0.0307(11) 0.0271(11) -0.0059(9) -0.0108(10) 0.0048(10)
C21A 0.0181(11) 0.0594(14) 0.0302(11) 0.0134(10) -0.0014(9) -0.0020(9)
C22A 0.0230(10) 0.0174(8) 0.0159(8) 0.0018(7) 0.0006(7) 0.0007(7)
C23A 0.0288(11) 0.0346(10) 0.0204(9) -0.0017(8) 0.0023(8) 0.0024(8)
C24A 0.0301(12) 0.0263(9) 0.0208(9) -0.0015(8) -0.0033(8) -0.0038(8)

loop_
_atom_type_symbol
_atom_type_description
_atom_type_scat_dispersion_real
_atom_type_scat_dispersion_imag
_atom_type_scat_source
C C 0.0033 0.0016 'International Tables Vol C Tables 4.2.6.8 and 6.1.1.4'
H H 0.0000 0.0000 'International Tables Vol C Tables 4.2.6.8 and 6.1.1.4'
N N 0.0061 0.0033 'International Tables Vol C Tables 4.2.6.8 and 6.1.1.4'
O O 0.0106 0.0060 'International Tables Vol C Tables 4.2.6.8 and 6.1.1.4'

loop_
_geom_angle_atom_site_label_1
_geom_angle_atom_site_label_2
_geom_angle_atom_site_label_3
_geom_angle
C2 C1 C6 117.68(17)
C2 C1 C18 120.02(16)
C6 C1 C18 122.29(16)
C1 C2 C3 121.36(16)
C1 C2 H2 119.3
C3 C2 H2 119.3
C4 C3 C2 120.73(17)
C4 C3 H3 119.6
C2 C3 H3 119.6
C3 C4 C5 117.94(17)
C3 C4 C7 121.67(16)
C5 C4 C7 120.31(16)
C6 C5 C4 121.22(16)
C6 C5 H5 119.4
C4 C5 H5 119.4
C5 C6 C1 121.00(17)
C5 C6 H6 119.5
C1 C6 H6 119.5
N8 C7 C4 109.75(15)
N8 C7 H7A 109.7
C4 C7 H7A 109.7
N8 C7 H7B 109.7
C4 C7 H7B 109.7
H7A C7 H7B 108.2
C7 N8 C9 113.98(14)
C7 N8 H8 109.4(15)
C9 N8 H8 109.6(15)
N8 C9 C10 108.64(14)
N8 C9 C22 113.21(15)
C10 C9 C22 110.33(14)
N8 C9 H9 108.2
C10 C9 H9 108.2
C22 C9 H9 108.2
O10 C10 N11 122.11(16)
O10 C10 C9 121.55(16)
N11 C10 C9 116.33(15)
C10 N11 C12 121.29(15)
C10 N11 H11 122.4(13)
C12 N11 H11 116.2(13)
N11 C12 C13 111.02(14)
N11 C12 H12A 109.4
C13 C12 H12A 109.4
N11 C12 H12B 109.4
C13 C12 H12B 109.4
H12A C12 H12B 108.0
N14 C13 C12 113.14(15)
N14 C13 H13A 109.0
C12 C13 H13A 109.0
N14 C13 H13B 109.0
C12 C13 H13B 109.0
H13A C13 H13B 107.8
C15 N14 C13 121.73(16)
C15 N14 H14 118.1(17)
C13 N14 H14 119.7(17)
O15 C15 N14 122.62(19)
O15 C15 C16 120.53(17)
N14 C15 C16 116.84(15)
N17 C16 C15 113.24(15)
N17 C16 C19 113.49(15)
C15 C16 C19 109.20(15)
N17 C16 H16 106.8
C15 C16 H16 106.8
C19 C16 H16 106.8
C16 N17 C18 114.43(14)
C16 N17 H17 108.5(13)
C18 N17 H17 108.7(13)
N17 C18 C1 111.89(16)
N17 C18 H18A 109.2
C1 C18 H18A 109.2
N17 C18 H18B 109.2
C1 C18 H18B 109.2
H18A C18 H18B 107.9
C20 C19 C21 111.15(18)
C20 C19 C16 111.62(18)
C21 C19 C16 110.96(18)
C20 C19 H19 107.6
C21 C19 H19 107.6
C16 C19 H19 107.6
C19 C20 H20A 109.5
C19 C20 H20B 109.5
H20A C20 H20B 109.5
C19 C20 H20C 109.5
H20A C20 H20C 109.5
H20B C20 H20C 109.5
C19 C21 H21A 109.5
C19 C21 H21B 109.5
H21A C21 H21B 109.5
C19 C21 H21C 109.5
H21A C21 H21C 109.5
H21B C21 H21C 109.5
C24 C22 C23 109.89(15)
C24 C22 C9 110.99(16)
C23 C22 C9 111.06(16)
C24 C22 H22 108.3
C23 C22 H22 108.3
C9 C22 H22 108.3
C22 C23 H23A 109.5
C22 C23 H23B 109.5
H23A C23 H23B 109.5
C22 C23 H23C 109.5
H23A C23 H23C 109.5
H23B C23 H23C 109.5
C22 C24 H24A 109.5
C22 C24 H24B 109.5
H24A C24 H24B 109.5
C22 C24 H24C 109.5
H24A C24 H24C 109.5
H24B C24 H24C 109.5
C2A C1A C6A 117.56(17)
C2A C1A C18A 119.71(16)
C6A C1A C18A 122.72(16)
C3A C2A C1A 121.35(16)
C3A C2A H2A 119.3
C1A C2A H2A 119.3
C2A C3A C4A 120.89(16)
C2A C3A H3A 119.6
C4A C3A H3A 119.6
C5A C4A C3A 117.79(17)
C5A C4A C7A 121.99(16)
C3A C4A C7A 120.22(16)
C6A C5A C4A 121.31(16)
C6A C5A H5A 119.3
C4A C5A H5A 119.3
C5A C6A C1A 121.05(17)
C5A C6A H6A 119.5
C1A C6A H6A 119.5
N8A C7A C4A 116.62(15)
N8A C7A H7A1 108.1
C4A C7A H7A1 108.1
N8A C7A H7A2 108.1
C4A C7A H7A2 108.1
H7A1 C7A H7A2 107.3
C9A N8A C7A 115.39(13)
C9A N8A H8A 107.8(14)
C7A N8A H8A 109.4(13)
N8A C9A C10A 112.54(14)
N8A C9A C22A 109.19(14)
C10A C9A C22A 109.04(14)
N8A C9A H9A 108.7
C10A C9A H9A 108.7
C22A C9A H9A 108.7
O10A C10A N11A 123.62(16)
O10A C10A C9A 120.31(16)
N11A C10A C9A 115.98(14)
C10A N11A C12A 122.86(14)
C10A N11A H11A 119.4(14)
C12A N11A H11A 117.2(14)
N11A C12A C13A 111.04(14)
N11A C12A H12C 109.4
C13A C12A H12C 109.4
N11A C12A H12D 109.4
C13A C12A H12D 109.4
H12C C12A H12D 108.0
N14A C13A C12A 112.71(15)
N14A C13A H13C 109.1
C12A C13A H13C 109.1
N14A C13A H13D 109.1
C12A C13A H13D 109.1
H13C C13A H13D 107.8
C15A N14A C13A 120.79(15)
C15A N14A H14A 118.5(14)
C13A N14A H14A 120.4(14)
O15A C15A N14A 122.61(16)
O15A C15A C16A 120.39(15)
N14A C15A C16A 116.98(14)
N17A C16A C15A 112.99(14)
N17A C16A C19A 113.70(14)
C15A C16A C19A 110.30(16)
N17A C16A H16A 106.4
C15A C16A H16A 106.4
C19A C16A H16A 106.4
C16A N17A C18A 113.78(14)
C16A N17A H17A 106.9(13)
C18A N17A H17A 110.9(14)
N17A C18A C1A 111.36(15)
N17A C18A H18C 109.4
C1A C18A H18C 109.4
N17A C18A H18D 109.4
C1A C18A H18D 109.4
H18C C18A H18D 108.0
C21A C19A C20A 111.09(17)
C21A C19A C16A 111.54(16)
C20A C19A C16A 111.37(18)
C21A C19A H19A 107.5
C20A C19A H19A 107.5
C16A C19A H19A 107.5
C19A C20A H20D 109.5
C19A C20A H20E 109.5
H20D C20A H20E 109.5
C19A C20A H20F 109.5
H20D C20A H20F 109.5
H20E C20A H20F 109.5
C19A C21A H21D 109.5
C19A C21A H21E 109.5
H21D C21A H21E 109.5
C19A C21A H21F 109.5
H21D C21A H21F 109.5
H21E C21A H21F 109.5
C24A C22A C23A 110.14(15)
C24A C22A C9A 108.63(14)
C23A C22A C9A 113.73(15)
C24A C22A H22A 108.1
C23A C22A H22A 108.1
C9A C22A H22A 108.1
C22A C23A H23D 109.5
C22A C23A H23E 109.5
H23D C23A H23E 109.5
C22A C23A H23F 109.5
H23D C23A H23F 109.5
H23E C23A H23F 109.5
C22A C24A H24D 109.5
C22A C24A H24E 109.5
H24D C24A H24E 109.5
C22A C24A H24F 109.5
H24D C24A H24F 109.5
H24E C24A H24F 109.5

loop_
_geom_bond_atom_site_label_1
_geom_bond_atom_site_label_2
_geom_bond_distance
C1 C2 1.388(2)
C1 C6 1.397(3)
C1 C18 1.513(3)
C2 C3 1.391(3)
C2 H2 0.9500
C3 C4 1.391(2)
C3 H3 0.9500
C4 C5 1.392(3)
C4 C7 1.513(3)
C5 C6 1.383(3)
C5 H5 0.9500
C6 H6 0.9500
C7 N8 1.471(2)
C7 H7A 0.9900
C7 H7B 0.9900
N8 C9 1.484(2)
N8 H8 0.88(2)
C9 C10 1.529(2)
C9 C22 1.535(3)
C9 H9 1.0000
C10 O10 1.238(2)
C10 N11 1.332(2)
N11 C12 1.467(2)
N11 H11 0.830(18)
C12 C13 1.523(3)
C12 H12A 0.9900
C12 H12B 0.9900
C13 N14 1.450(3)
C13 H13A 0.9900
C13 H13B 0.9900
N14 C15 1.340(2)
N14 H14 0.79(2)
C15 O15 1.238(2)
C15 C16 1.537(3)
C16 N17 1.476(2)
C16 C19 1.549(3)
C16 H16 1.0000
N17 C18 1.482(2)
N17 H17 0.85(2)
C18 H18A 0.9900
C18 H18B 0.9900
C19 C20 1.524(3)
C19 C21 1.530(3)
C19 H19 1.0000
C20 H20A 0.9800
C20 H20B 0.9800
C20 H20C 0.9800
C21 H21A 0.9800
C21 H21B 0.9800
C21 H21C 0.9800
C22 C24 1.532(3)
C22 C23 1.531(3)
C22 H22 1.0000
C23 H23A 0.9800
C23 H23B 0.9800
C23 H23C 0.9800
C24 H24A 0.9800
C24 H24B 0.9800
C24 H24C 0.9800
C1A C2A 1.394(3)
C1A C6A 1.397(2)
C1A C18A 1.510(3)
C2A C3A 1.388(3)
C2A H2A 0.9500
C3A C4A 1.397(2)
C3A H3A 0.9500
C4A C5A 1.390(3)
C4A C7A 1.516(2)
C5A C6A 1.388(3)
C5A H5A 0.9500
C6A H6A 0.9500
C7A N8A 1.472(2)
C7A H7A1 0.9900
C7A H7A2 0.9900
N8A C9A 1.469(2)
N8A H8A 0.94(2)
C9A C10A 1.526(2)
C9A C22A 1.558(2)
C9A H9A 1.0000
C10A O10A 1.2476(19)
C10A N11A 1.335(2)
N11A C12A 1.455(2)
N11A H11A 0.847(19)
C12A C13A 1.524(3)
C12A H12C 0.9900
C12A H12D 0.9900
C13A N14A 1.460(2)
C13A H13C 0.9900
C13A H13D 0.9900
N14A C15A 1.342(2)
N14A H14A 0.92(2)
C15A O15A 1.238(2)
C15A C16A 1.535(2)
C16A N17A 1.475(2)
C16A C19A 1.538(3)
C16A H16A 1.0000
N17A C18A 1.484(2)
N17A H17A 0.85(2)
C18A H18C 0.9900
C18A H18D 0.9900
C19A C21A 1.528(3)
C19A C20A 1.532(3)
C19A H19A 1.0000
C20A H20D 0.9800
C20A H20E 0.9800
C20A H20F 0.9800
C21A H21D 0.9800
C21A H21E 0.9800
C21A H21F 0.9800
C22A C24A 1.524(3)
C22A C23A 1.531(3)
C22A H22A 1.0000
C23A H23D 0.9800
C23A H23E 0.9800
C23A H23F 0.9800
C24A H24D 0.9800
C24A H24E 0.9800
C24A H24F 0.9800

loop_
_geom_hbond_atom_site_label_D
_geom_hbond_atom_site_label_H
_geom_hbond_atom_site_label_A
_geom_hbond_distance_DH
_geom_hbond_distance_HA
_geom_hbond_distance_DA
_geom_hbond_angle_DHA
_geom_hbond_site_symmetry_A
N8 H8 N17A 0.88(2) 2.91(2) 3.476(2) 123.9(18) .
N11 H11 O10A 0.830(18) 2.124(19) 2.9338(19) 165.1(18) 2_646
N14 H14 N17 0.79(2) 2.33(2) 2.731(2) 112(2) .
N14 H14 O10A 0.79(2) 2.59(2) 3.133(2) 128(2) 2_646
N17 H17 O15A 0.85(2) 2.48(2) 3.285(2) 158.2(17) 2_746
N8A H8A O10A 0.94(2) 2.38(2) 2.864(2) 111.3(16) .
N11A H11A O10 0.847(19) 2.02(2) 2.8643(18) 171.5(19) .
N14A H14A N8 0.92(2) 2.46(2) 3.293(2) 150.5(19) .
N17A H17A O15 0.85(2) 2.29(2) 3.073(2) 153.1(18) 1_556

loop_
_geom_torsion_atom_site_label_1
_geom_torsion_atom_site_label_2
_geom_torsion_atom_site_label_3
_geom_torsion_atom_site_label_4
_geom_torsion
C6 C1 C2 C3 2.4(3)
C18 C1 C2 C3 -176.21(17)
C1 C2 C3 C4 -0.2(3)
C2 C3 C4 C5 -2.1(3)
C2 C3 C4 C7 174.66(17)
C3 C4 C5 C6 2.2(3)
C7 C4 C5 C6 -174.60(18)
C4 C5 C6 C1 0.0(3)
C2 C1 C6 C5 -2.3(3)
C18 C1 C6 C5 176.28(18)
C3 C4 C7 N8 -113.41(18)
C5 C4 C7 N8 63.2(2)
C4 C7 N8 C9 67.03(19)
C7 N8 C9 C10 -126.83(16)
C7 N8 C9 C22 110.24(17)
N8 C9 C10 O10 -55.5(2)
C22 C9 C10 O10 69.1(2)
N8 C9 C10 N11 126.11(17)
C22 C9 C10 N11 -109.24(17)
O10 C10 N11 C12 -0.9(3)
C9 C10 N11 C12 177.44(16)
C10 N11 C12 C13 174.53(17)
N11 C12 C13 N14 -63.0(2)
C12 C13 N14 C15 -83.8(2)
C13 N14 C15 O15 -0.4(3)
C13 N14 C15 C16 178.77(15)
O15 C15 C16 N17 -176.67(16)
N14 C15 C16 N17 4.1(2)
O15 C15 C16 C19 -49.2(2)
N14 C15 C16 C19 131.63(17)
C15 C16 N17 C18 -126.52(17)
C19 C16 N17 C18 108.25(19)
C16 N17 C18 C1 86.13(19)
C2 C1 C18 N17 87.7(2)
C6 C1 C18 N17 -90.9(2)
N17 C16 C19 C20 -64.4(2)
C15 C16 C19 C20 168.26(16)
N17 C16 C19 C21 60.2(2)
C15 C16 C19 C21 -67.16(19)
N8 C9 C22 C24 -63.32(19)
C10 C9 C22 C24 174.68(14)
N8 C9 C22 C23 174.11(15)
C10 C9 C22 C23 52.12(19)
C6A C1A C2A C3A 2.4(3)
C18A C1A C2A C3A -176.51(17)
C1A C2A C3A C4A -0.7(3)
C2A C3A C4A C5A -1.0(3)
C2A C3A C4A C7A 179.15(17)
C3A C4A C5A C6A 0.9(3)
C7A C4A C5A C6A -179.19(18)
C4A C5A C6A C1A 0.8(3)
C2A C1A C6A C5A -2.4(3)
C18A C1A C6A C5A 176.44(18)
C5A C4A C7A N8A 63.4(2)
C3A C4A C7A N8A -116.68(18)
C4A C7A N8A C9A 47.6(2)
C7A N8A C9A C10A -99.77(17)
C7A N8A C9A C22A 139.00(14)
N8A C9A C10A O10A -41.6(2)
C22A C9A C10A O10A 79.77(19)
N8A C9A C10A N11A 141.74(15)
C22A C9A C10A N11A -96.94(17)
O10A C10A N11A C12A -9.5(3)
C9A C10A N11A C12A 167.04(15)
C10A N11A C12A C13A 168.05(16)
N11A C12A C13A N14A -69.16(19)
C12A C13A N14A C15A -76.3(2)
C13A N14A C15A O15A -3.6(3)
C13A N14A C15A C16A 174.49(15)
O15A C15A C16A N17A 179.47(16)
N14A C15A C16A N17A 1.3(2)
O15A C15A C16A C19A -52.0(2)
N14A C15A C16A C19A 129.83(17)
C15A C16A N17A C18A -124.73(16)
C19A C16A N17A C18A 108.55(18)
C16A N17A C18A C1A 86.52(18)
C2A C1A C18A N17A 91.4(2)
C6A C1A C18A N17A -87.4(2)
N17A C16A C19A C21A 63.3(2)
C15A C16A C19A C21A -64.79(18)
N17A C16A C19A C20A -61.4(2)
C15A C16A C19A C20A 170.47(15)
N8A C9A C22A C24A -69.18(18)
C10A C9A C22A C24A 167.49(14)
N8A C9A C22A C23A 167.79(14)
C10A C9A C22A C23A 44.46(19)
